data_7134458
loop_
_publ_author_name
'Hu, Yu-Hang'
'Yin, Fan'
'Hong, Shun-Xing'
'Zhou, Li-Peng'
'Tang, Ke-Han'
'Zhong, Ying-Mei'
'Li, Chen-Chen'
'Cai, Li-Xuan'
'Sun, Qing-Fu'

_publ_section_title
;
 Coordination-assembly of a redox-active Pd6L3 cage for aerobic C(sp3)--H
 bond photooxidation of aromatic cyclic ethers
;
_journal_issue 43
_journal_name_full 'Chemical Communications'
_journal_page_first 7819
_journal_page_last 7822
_journal_paper_doi 10.1039/D5CC01997D
_journal_volume 61
_journal_year 2025
_chemical_formula_sum 'C198 H180 F0 N48 P0 Pd6'
_chemical_formula_weight 3870.29
_space_group_crystal_system hexagonal
_space_group_IT_number 194
_space_group_name_Hall '-P 6c 2c'
_space_group_name_H-M_alt 'P 63/m m c'
_atom_sites_solution_hydrogens geom
_audit_creation_method SHELXL-2019/3
_audit_update_record
;
2025-01-21 deposited with the CCDC.	2025-04-25 downloaded from the CCDC.
;
_cell_angle_alpha 90
_cell_angle_beta 90
_cell_angle_gamma 120
_cell_formula_units_Z 2
_cell_length_a 25.0141(9)
_cell_length_b 25.0141(9)
_cell_length_c 60.039(4)
_cell_measurement_reflns_used 5795
_cell_measurement_temperature 275(2)
_cell_measurement_theta_max 34.1580
_cell_measurement_theta_min 1.8040
_cell_volume 32534(3)
_computing_cell_refinement 'CrysAlisPro 1.171.40.14a (Rigaku OD, 2018)'
_computing_data_collection 'CrysAlisPro 1.171.40.14a (Rigaku OD, 2018)'
_computing_data_reduction 'CrysAlisPro 1.171.40.14a (Rigaku OD, 2018)'
_computing_molecular_graphics 'Bruker SHELXTL'
_computing_publication_material 'Bruker SHELXTL'
_computing_structure_refinement 'SHELXL-2019/2 (Sheldrick, 2019)'
_computing_structure_solution 'SHELXT 2014/5 (Sheldrick, 2014)'
_diffrn_ambient_temperature 275(2)
_diffrn_measured_fraction_theta_full 0.973
_diffrn_measured_fraction_theta_max 0.973
_diffrn_measurement_device_type 'ROD, Synergy Custom system, HyPix'
_diffrn_radiation_type GaK\a
_diffrn_radiation_wavelength 1.3405
_diffrn_reflns_av_R_equivalents 0.0557
_diffrn_reflns_av_unetI/netI 0.0381
_diffrn_reflns_Laue_measured_fraction_full 0.973
_diffrn_reflns_Laue_measured_fraction_max 0.973
_diffrn_reflns_limit_h_max 21
_diffrn_reflns_limit_h_min -20
_diffrn_reflns_limit_k_max 20
_diffrn_reflns_limit_k_min -17
_diffrn_reflns_limit_l_max 50
_diffrn_reflns_limit_l_min -29
_diffrn_reflns_number 30958
_diffrn_reflns_point_group_measured_fraction_full 0.973
_diffrn_reflns_point_group_measured_fraction_max 0.973
_diffrn_reflns_theta_full 35.644
_diffrn_reflns_theta_max 35.644
_diffrn_reflns_theta_min 1.773
_diffrn_source 'micro-focus metaljet'
_exptl_absorpt_coefficient_mu 0.986
_exptl_crystal_colour yellow
_exptl_crystal_density_diffrn 0.395
_exptl_crystal_description rodlike
_exptl_crystal_F_000 3960
_exptl_crystal_size_max 0.20
_exptl_crystal_size_mid 0.15
_exptl_crystal_size_min 0.13
_refine_diff_density_max 0.598
_refine_diff_density_min -0.384
_refine_diff_density_rms 0.061
_refine_ls_extinction_method none
_refine_ls_goodness_of_fit_ref 1.379
_refine_ls_hydrogen_treatment constr
_refine_ls_matrix_type full
_refine_ls_number_parameters 193
_refine_ls_number_reflns 4078
_refine_ls_number_restraints 172
_refine_ls_restrained_S_all 1.401
_refine_ls_R_factor_all 0.1867
_refine_ls_R_factor_gt 0.1249
_refine_ls_shift/su_max 0.000
_refine_ls_shift/su_mean 0.000
_refine_ls_structure_factor_coef Fsqd
_refine_ls_weighting_details 'w=1/[\s^2^(Fo^2^)+(0.2000P)^2^] where P=(Fo^2^+2Fc^2^)/3'
_refine_ls_weighting_scheme calc
_refine_ls_wR_factor_gt 0.3844
_refine_ls_wR_factor_ref 0.4294
_reflns_Friedel_coverage 0.000
_reflns_number_gt 1753
_reflns_number_total 4078
_reflns_threshold_expression 'I > 2\s(I)'
_cod_data_source_file d5cc01997d2.cif
_cod_data_source_block hyh-2_sq
_cod_depositor_comments 'Adding full bibliography for 7134458.cif.'
_cod_database_code 7134458
_shelx_shelxl_version_number 2019/3
_shelx_space_group_comment
;
The symmetry employed for this shelxl refinement is uniquely defined
by the following loop, which should always be used as a source of
symmetry information in preference to the above space-group names.
They are only intended as comments.
;

loop_
_space_group_symop_operation_xyz
'x, y, z'
'-y, x-y, z'
'-x+y, -x, z'
'-x, -y, z+1/2'
'y, -x+y, z+1/2'
'x-y, x, z+1/2'
'y, x, -z'
'x-y, -y, -z'
'-x, -x+y, -z'
'-y, -x, -z+1/2'
'-x+y, y, -z+1/2'
'x, x-y, -z+1/2'
'-x, -y, -z'
'y, -x+y, -z'
'x-y, x, -z'
'x, y, -z-1/2'
'-y, x-y, -z-1/2'
'-x+y, -x, -z-1/2'
'-y, -x, z'
'-x+y, y, z'
'x, x-y, z'
'y, x, z-1/2'
'x-y, -y, z-1/2'
'-x, -x+y, z-1/2'

loop_
_atom_site_label
_atom_site_type_symbol
_atom_site_fract_x
_atom_site_fract_y
_atom_site_fract_z
_atom_site_U_iso_or_equiv
_atom_site_adp_type
_atom_site_occupancy
_atom_site_site_symmetry_order
_atom_site_calc_flag
_atom_site_refinement_flags_posn
_atom_site_refinement_flags_adp
_atom_site_refinement_flags_occupancy
_atom_site_disorder_assembly
_atom_site_disorder_group
Pd01 Pd 0.67920(8) 0.83960(4) 0.52308(4) 0.2684(15) Uani 1 2 d S T P . .
N1 N 0.6274(4) 0.7539(3) 0.5086(2) 0.231(5) Uani 1 1 d G U . . .
C2 C 0.6463(3) 0.7347(5) 0.4900(2) 0.268(8) Uani 1 1 d G U . . .
H2 H 0.684398 0.760964 0.483500 0.322 Uiso 1 1 calc R U . . .
C3 C 0.6084(5) 0.6764(5) 0.48108(15) 0.251(6) Uani 1 1 d G U . . .
H3 H 0.621043 0.663600 0.468611 0.301 Uiso 1 1 calc R U . . .
C4 C 0.5515(4) 0.6372(3) 0.49079(19) 0.224(6) Uani 1 1 d DG U . . .
C5 C 0.5325(3) 0.6563(4) 0.50942(18) 0.224(6) Uani 1 1 d G U . . .
H5 H 0.494424 0.630109 0.515918 0.268 Uiso 1 1 calc R U . . .
C6 C 0.5705(5) 0.7147(5) 0.51834(14) 0.246(6) Uani 1 1 d G U . . .
H6 H 0.557777 0.727472 0.530807 0.295 Uiso 1 1 calc R U . . .
C7 C 0.5133(5) 0.5768(5) 0.4832(2) 0.202(6) Uani 1 1 d D U . . .
N8 N 0.5359(5) 0.5568(5) 0.46724(19) 0.196(5) Uani 1 1 d D . . . .
C9 C 0.5017(4) 0.4983(4) 0.4600(3) 0.197(8) Uani 1 2 d DS TU P . .
N10 N 0.4577(3) 0.5423(3) 0.4914(3) 0.210(7) Uani 1 2 d DS T P . .
C11 C 0.5254(5) 0.4746(5) 0.4449(4) 0.238(11) Uani 1 2 d DS TU P . .
N12 N 0.7304(6) 0.9198(6) 0.5381(3) 0.346(7) Uani 1 1 d . U . . .
H12A H 0.754161 0.948063 0.528089 0.415 Uiso 1 1 calc R U . . .
H12B H 0.706111 0.932113 0.544343 0.415 Uiso 1 1 calc R U . . .
C12 C 0.5867(6) 0.5060(6) 0.4367(3) 0.251(7) Uani 1 1 d D U . . .
H12 H 0.610674 0.547342 0.440668 0.302 Uiso 1 1 calc R U . . .
C13 C 0.6124(7) 0.4844(7) 0.4246(3) 0.280(8) Uani 1 1 d D U . . .
H13 H 0.653032 0.509498 0.420066 0.336 Uiso 1 1 calc R U . . .
N14 N 0.5790(4) 0.4210(4) 0.4179(4) 0.295(10) Uani 1 2 d DS TU P . .
C14 C 0.6087(4) 0.3913(4) 0.4066(4) 0.302(7) Uani 1 2 d DS TU P . .
H14A H 0.588966 0.348325 0.411141 0.362 Uiso 0.5 1 calc R U P . .
H14B H 0.651675 0.411034 0.411141 0.362 Uiso 0.5 1 calc R U P . .
C15 C 0.6050(4) 0.3950(4) 0.3800(4) 0.316(7) Uani 1 2 d DS TU P . .
C16 C 0.6503(6) 0.4446(6) 0.3678(3) 0.354(8) Uani 1 1 d D U . . .
H16 H 0.682687 0.477411 0.375278 0.425 Uiso 1 1 calc R U . . .
C17 C 0.6475(7) 0.4455(7) 0.3452(3) 0.381(10) Uani 1 1 d D U . . .
H17 H 0.677614 0.480191 0.337741 0.457 Uiso 1 1 calc R U . . .
C18 C 0.6023(5) 0.3977(5) 0.3325(3) 0.472(12) Uani 1 2 d DS TU P . .
C19 C 0.6017(4) 0.3983(4) 0.3082(2) 0.487(11) Uani 1 2 d DS TU P . .
C20 C 0.6498(5) 0.4454(6) 0.29640(18) 0.511(10) Uani 1 1 d D U . . .
H20 H 0.685358 0.474116 0.303815 0.614 Uiso 1 1 calc R U . . .
C21 C 0.6450(6) 0.4498(6) 0.27344(13) 0.493(10) Uani 1 1 d D U . . .
H21 H 0.672228 0.485981 0.266036 0.592 Uiso 1 1 calc DR U . . .
C22 C 0.5997(8) 0.4003(8) 0.26164(13) 0.458(11) Uani 1 2 d DS TU P . .
C23 C 0.7685(8) 0.9146(5) 0.5548(3) 0.371(8) Uani 1 1 d D U . . .
H23A H 0.754703 0.920031 0.569310 0.445 Uiso 1 1 calc R U . . .
H23B H 0.810546 0.947953 0.552782 0.445 Uiso 1 1 calc R U . . .

loop_
_atom_site_aniso_label
_atom_site_aniso_U_11
_atom_site_aniso_U_22
_atom_site_aniso_U_33
_atom_site_aniso_U_23
_atom_site_aniso_U_13
_atom_site_aniso_U_12
Pd01 0.1606(17) 0.1667(15) 0.476(4) -0.0277(8) -0.0553(16) 0.0803(8)
N1 0.140(9) 0.105(8) 0.436(18) -0.002(8) -0.038(10) 0.051(6)
C2 0.143(11) 0.164(12) 0.52(3) 0.003(14) 0.017(13) 0.092(9)
C3 0.166(14) 0.161(13) 0.442(17) -0.007(12) 0.007(12) 0.094(9)
C4 0.175(13) 0.156(12) 0.344(18) 0.011(11) -0.016(12) 0.084(9)
C5 0.153(11) 0.128(10) 0.342(17) -0.006(9) -0.024(9) 0.034(8)
C6 0.196(15) 0.141(12) 0.359(15) -0.002(11) -0.018(12) 0.054(9)
C7 0.181(15) 0.137(11) 0.315(17) 0.026(10) 0.005(13) 0.100(9)
N8 0.171(11) 0.123(9) 0.305(14) 0.003(8) -0.001(9) 0.080(8)
C9 0.144(13) 0.144(13) 0.32(3) 0.005(7) -0.005(7) 0.086(16)
N10 0.119(8) 0.119(8) 0.37(2) 0.008(6) -0.008(6) 0.042(10)
C11 0.191(14) 0.191(14) 0.35(3) -0.006(8) 0.006(8) 0.112(18)
N12 0.251(15) 0.216(11) 0.56(2) -0.075(13) -0.171(12) 0.109(10)
C12 0.228(16) 0.228(17) 0.37(2) -0.018(15) 0.024(16) 0.169(14)
C13 0.30(2) 0.29(2) 0.35(2) -0.005(16) 0.024(17) 0.22(2)
N14 0.308(19) 0.308(19) 0.391(18) -0.033(7) 0.033(7) 0.25(2)
C14 0.340(15) 0.340(15) 0.369(15) -0.018(8) 0.018(8) 0.278(16)
C15 0.350(15) 0.350(15) 0.354(13) -0.021(8) 0.021(8) 0.254(16)
C16 0.364(16) 0.387(16) 0.353(12) -0.010(10) 0.002(10) 0.219(16)
C17 0.43(3) 0.40(2) 0.344(12) 0.014(12) -0.037(14) 0.239(17)
C18 0.456(15) 0.456(15) 0.356(13) -0.003(14) 0.003(14) 0.116(18)
C19 0.464(15) 0.464(15) 0.352(13) -0.013(12) 0.013(12) 0.097(17)
C20 0.476(15) 0.488(15) 0.357(13) -0.020(11) 0.019(11) 0.081(16)
C21 0.468(15) 0.476(15) 0.355(13) -0.013(11) 0.022(11) 0.101(16)
C22 0.447(15) 0.447(15) 0.351(14) -0.016(10) 0.016(10) 0.127(18)
C23 0.284(16) 0.233(12) 0.57(2) -0.073(14) -0.170(13) 0.110(11)

loop_
_atom_type_symbol
_atom_type_description
_atom_type_scat_dispersion_real
_atom_type_scat_dispersion_imag
_atom_type_scat_source
C C 0.0137 0.0067 'International Tables Vol C Tables 4.2.6.8 and 6.1.1.4'
H H 0.0000 0.0000 'International Tables Vol C Tables 4.2.6.8 and 6.1.1.4'
N N 0.0241 0.0134 'International Tables Vol C Tables 4.2.6.8 and 6.1.1.4'
F F 0.0583 0.0400 'International Tables Vol C Tables 4.2.6.8 and 6.1.1.4'
P P 0.2543 0.3332 'International Tables Vol C Tables 4.2.6.8 and 6.1.1.4'
Pd Pd 0.0375 3.1039 'International Tables Vol C Tables 4.2.6.8 and 6.1.1.4'

loop_
_geom_angle_atom_site_label_1
_geom_angle_atom_site_label_2
_geom_angle_atom_site_label_3
_geom_angle
_geom_angle_site_symmetry_1
_geom_angle_site_symmetry_3
_geom_angle_publ_flag
N12 Pd01 N12 87.4(8) . 21_565 ?
N12 Pd01 N1 177.0(5) . . ?
N12 Pd01 N1 89.8(5) 21_565 . ?
N12 Pd01 N1 89.8(4) . 21_565 ?
N12 Pd01 N1 177.0(5) 21_565 21_565 ?
N1 Pd01 N1 93.0(4) . 21_565 ?
C2 N1 C6 120.0 . . ?
C2 N1 Pd01 123.5(7) . . ?
C6 N1 Pd01 116.5(7) . . ?
N1 C2 C3 120.0 . . ?
N1 C2 H2 120.0 . . ?
C3 C2 H2 120.0 . . ?
C4 C3 C2 120.0 . . ?
C4 C3 H3 120.0 . . ?
C2 C3 H3 120.0 . . ?
C5 C4 C3 120.0 . . ?
C5 C4 C7 117.9(10) . . ?
C3 C4 C7 122.0(9) . . ?
C4 C5 C6 120.0 . . ?
C4 C5 H5 120.0 . . ?
C6 C5 H5 120.0 . . ?
C5 C6 N1 120.0 . . ?
C5 C6 H6 120.0 . . ?
N1 C6 H6 120.0 . . ?
N10 C7 N8 122.1(11) . . ?
N10 C7 C4 121.0(11) . . ?
N8 C7 C4 116.8(10) . . ?
C7 N8 C9 118.9(12) . . ?
N8 C9 N8 118.9(16) . 19_665 ?
N8 C9 C11 120.5(8) . . ?
N8 C9 C11 120.5(8) 19_665 . ?
C7 N10 C7 118.5(15) 19_665 . ?
C9 C11 C12 124.9(10) . 19_665 ?
C9 C11 C12 124.9(10) . . ?
C12 C11 C12 109.9(19) 19_665 . ?
C23 N12 Pd01 110.4(10) . . ?
C23 N12 H12A 109.6 . . ?
Pd01 N12 H12A 109.6 . . ?
C23 N12 H12B 109.6 . . ?
Pd01 N12 H12B 109.6 . . ?
H12A N12 H12B 108.1 . . ?
C13 C12 C11 127.3(15) . . ?
C13 C12 H12 116.4 . . ?
C11 C12 H12 116.4 . . ?
C12 C13 N14 120.0(16) . . ?
C12 C13 H13 120.0 . . ?
N14 C13 H13 120.0 . . ?
C13 N14 C13 115.4(19) . 19_665 ?
C13 N14 C14 122.2(9) . . ?
C13 N14 C14 122.2(9) 19_665 . ?
N14 C14 C15 111.9(19) . . ?
N14 C14 H14A 109.2 . . ?
C15 C14 H14A 109.2 . . ?
N14 C14 H14B 109.2 . . ?
C15 C14 H14B 109.2 . . ?
H14A C14 H14B 107.9 . . ?
C16 C15 C16 117(2) 19_665 . ?
C16 C15 C14 121.7(10) 19_665 . ?
C16 C15 C14 121.7(10) . . ?
C17 C16 C15 120.7(15) . . ?
C17 C16 H16 119.7 . . ?
C15 C16 H16 119.7 . . ?
C16 C17 C18 124.0(14) . . ?
C16 C17 H17 118.0 . . ?
C18 C17 H17 118.0 . . ?
C17 C18 C17 113.4(18) . 19_665 ?
C17 C18 C19 123.2(9) . . ?
C17 C18 C19 123.2(9) 19_665 . ?
C20 C19 C20 118.5(8) 19_665 . ?
C20 C19 C18 120.7(4) 19_665 . ?
C20 C19 C18 120.7(4) . . ?
C19 C20 C21 120.0(6) . . ?
C19 C20 H20 120.0 . . ?
C21 C20 H20 120.0 . . ?
C22 C21 C20 120.1(7) . . ?
C22 C21 H21 120.0 . . ?
C20 C21 H21 120.0 . . ?
C21 C22 C21 117.8(8) . 19_665 ?
C21 C22 C22 120.8(3) . 10_665 ?
C21 C22 C22 120.8(3) 19_665 10_665 ?
N12 C23 C23 115.0(7) . 21_565 ?
N12 C23 H23A 108.5 . . ?
C23 C23 H23A 108.5 21_565 . ?
N12 C23 H23B 108.5 . . ?
C23 C23 H23B 108.5 21_565 . ?
H23A C23 H23B 107.5 . . ?

loop_
_geom_bond_atom_site_label_1
_geom_bond_atom_site_label_2
_geom_bond_distance
_geom_bond_site_symmetry_2
_geom_bond_publ_flag
Pd01 N12 1.977(13) . ?
Pd01 N12 1.977(13) 21_565 ?
Pd01 N1 2.062(7) . ?
Pd01 N1 2.062(7) 21_565 ?
N1 C2 1.3900 . ?
N1 C6 1.3900 . ?
C2 C3 1.3900 . ?
C2 H2 0.9300 . ?
C3 C4 1.3900 . ?
C3 H3 0.9300 . ?
C4 C5 1.3900 . ?
C4 C7 1.400(11) . ?
C5 C6 1.3900 . ?
C5 H5 0.9300 . ?
C6 H6 0.9300 . ?
C7 N10 1.310(10) . ?
C7 N8 1.331(10) . ?
N8 C9 1.346(11) . ?
C9 C11 1.369(15) . ?
C11 C12 1.417(12) 19_665 ?
C11 C12 1.417(12) . ?
N12 C23 1.434(15) . ?
N12 H12A 0.8900 . ?
N12 H12B 0.8900 . ?
C12 C13 1.255(16) . ?
C12 H12 0.9300 . ?
C13 N14 1.432(14) . ?
C13 H13 0.9300 . ?
N14 C14 1.454(16) . ?
C14 C15 1.61(3) . ?
C14 H14A 0.9700 . ?
C14 H14B 0.9700 . ?
C15 C16 1.396(10) 19_665 ?
C15 C16 1.396(10) . ?
C16 C17 1.363(10) . ?
C16 H16 0.9300 . ?
C17 C18 1.392(10) . ?
C17 H17 0.9300 . ?
C18 C19 1.456(16) . ?
C19 C20 1.386(9) 19_665 ?
C19 C20 1.386(9) . ?
C20 C21 1.393(10) . ?
C20 H20 0.9300 . ?
C21 C22 1.384(9) . ?
C21 H21 0.9300 . ?
C22 C22 1.398(16) 10_665 ?
C23 C23 1.519(17) 21_565 ?
C23 H23A 0.9700 . ?
C23 H23B 0.9700 . ?
